data_1523732
loop_
_publ_author_name
'Grin', Yu.'
'Yarmolyuk, Ya.P.'

_publ_section_title
;
 Crystal structures of R Ga2 Ni (R= La, Ce, Pr, Nd, Sm, Gd)
;
_journal_name_full
;
Dopovidi Akademii Nauk Ukrains'koi RSR, Seriya A: Fiziko-Matematichni Ta 
Tekhnichni Nauki
;
_journal_page_first 69
_journal_page_last 72
_journal_volume 44
_journal_year 1982
_chemical_formula_sum 'Ga2 Nd Ni'
_space_group_IT_number 65
_symmetry_space_group_name_Hall '-C 2 2'
_symmetry_space_group_name_H-M 'C m m m'
_cell_angle_alpha 90
_cell_angle_beta 90
_cell_angle_gamma 90
_cell_formula_units_Z 4
_cell_length_a 4.192
_cell_length_b 17.564
_cell_length_c 4.133
_cell_volume 304.306
_citation_journal_id_ASTM DNUNDU
_cod_data_source_file Grin_DNUNDU_1982_252.cif
_cod_data_source_block Ga2Nd1Ni1
_cod_original_cell_volume 304.3057
_cod_original_formula_sum 'Ga2 Nd1 Ni1'
_cod_database_code 1523732

loop_
_symmetry_equiv_pos_as_xyz
x,y,z
-x,-y,z
x,-y,-z
-x,y,-z
-x,-y,-z
x,y,-z
-x,y,z
x,-y,z
x+1/2,y+1/2,z
-x+1/2,-y+1/2,z
x+1/2,-y+1/2,-z
-x+1/2,y+1/2,-z
-x+1/2,-y+1/2,-z
x+1/2,y+1/2,-z
-x+1/2,y+1/2,z
x+1/2,-y+1/2,z

loop_
_atom_site_label
_atom_site_type_symbol
_atom_site_fract_x
_atom_site_fract_y
_atom_site_fract_z
_atom_site_occupancy
_atom_site_U_iso_or_equiv
Ni1 Ni 0 0.416 0.5 1 0.0
Ga2 Ga 0 0 0.5 1 0.0
Nd1 Nd 0 0.136 0 1 0.0
Ga3 Ga 0 0.288 0.5 1 0.0
Ga1 Ga 0.5 0 0 1 0.0
